data_4332213
loop_
_publ_author_name
'Tretyakov, Eugene'
'Fokin, Sergei'
'Romanenko, Galina'
'Ikorskii, Vladimir'
'Vasilevsky, Sergei'
'Ovcharenko, Victor'

_publ_section_title
;
 2D and 3D Cu(hfac)2Complexes with Nitronyl Nitroxide Biradicals
;
_journal_issue 9
_journal_name_full 'Inorganic Chemistry'
_journal_page_first 3671
_journal_page_last 3678
_journal_paper_doi 10.1021/ic060132e
_journal_volume 45
_journal_year 2006
_chemical_formula_sum 'C10.5 H15 N4 O2'
_chemical_formula_weight 229.27
_chemical_name_systematic
; 
 ? 
;
_space_group_IT_number 15
_symmetry_cell_setting monoclinic
_symmetry_space_group_name_Hall '-C 2yc'
_symmetry_space_group_name_H-M 'C 1 2/c 1'
_atom_sites_solution_hydrogens geom
_atom_sites_solution_primary direct
_atom_sites_solution_secondary difmap
_audit_creation_method SHELXL-97
_cell_angle_alpha 90.00
_cell_angle_beta 120.148(4)
_cell_angle_gamma 90.00
_cell_formula_units_Z 8
_cell_length_a 23.435(3)
_cell_length_b 8.7585(10)
_cell_length_c 13.474(2)
_cell_measurement_temperature 568(2)
_cell_volume 2391.5(6)
_computing_structure_refinement 'SHELXL-97 (Sheldrick, 1997)'
_computing_structure_solution 'SHELXS-97 (Sheldrick, 1990)'
_diffrn_ambient_temperature 568(2)
_diffrn_measured_fraction_theta_full 0.997
_diffrn_measured_fraction_theta_max 0.997
_diffrn_radiation_monochromator graphite
_diffrn_radiation_source 'fine-focus sealed tube'
_diffrn_radiation_type MoK\a
_diffrn_radiation_wavelength 0.71073
_diffrn_reflns_av_R_equivalents 0.0936
_diffrn_reflns_av_sigmaI/netI 0.0591
_diffrn_reflns_limit_h_max 23
_diffrn_reflns_limit_h_min -25
_diffrn_reflns_limit_k_max 9
_diffrn_reflns_limit_k_min -7
_diffrn_reflns_limit_l_max 14
_diffrn_reflns_limit_l_min -14
_diffrn_reflns_number 4933
_diffrn_reflns_theta_full 23.22
_diffrn_reflns_theta_max 23.22
_diffrn_reflns_theta_min 2.01
_exptl_absorpt_coefficient_mu 0.091
_exptl_crystal_density_diffrn 1.273
_exptl_crystal_density_method 'not measured'
_exptl_crystal_F_000 976
_refine_diff_density_max 0.206
_refine_diff_density_min -0.188
_refine_diff_density_rms 0.034
_refine_ls_extinction_coef 0.0012(11)
_refine_ls_extinction_expression Fc^*^=kFc[1+0.001xFc^2^\l^3^/sin(2\q)]^-1/4^
_refine_ls_extinction_method SHELXL
_refine_ls_goodness_of_fit_ref 0.679
_refine_ls_hydrogen_treatment mixed
_refine_ls_matrix_type full
_refine_ls_number_parameters 211
_refine_ls_number_reflns 1710
_refine_ls_number_restraints 0
_refine_ls_restrained_S_all 0.679
_refine_ls_R_factor_all 0.0430
_refine_ls_R_factor_gt 0.0394
_refine_ls_shift/su_max 0.000
_refine_ls_shift/su_mean 0.000
_refine_ls_structure_factor_coef Fsqd
_refine_ls_weighting_details 'calc w=1/[\s^2^(Fo^2^)+(0.1621P)^2^+0.5706P] where P=(Fo^2^+2Fc^2^)/3'
_refine_ls_weighting_scheme calc
_refine_ls_wR_factor_gt 0.1271
_refine_ls_wR_factor_ref 0.1347
_reflns_number_gt 1508
_reflns_number_total 1710
_reflns_threshold_expression >2sigma(I)
_cod_data_source_file ic060132esup1.cif
_cod_data_source_block L4
_cod_depositor_comments
;
The following automatic conversions were performed:

'_symmetry_cell_setting' value 'Monoclinic' changed to 'monoclinic'
according to /home/saulius/struct/CIF-dictionaries/cif_core.dic
dictionary named 'cif_core.dic' version 2.4.2 from 2011-04-26.

Automatic conversion script
Id: cif_fix_values 1891 2012-01-12 08:04:46Z andrius 
;
_cod_original_cell_volume 2391.6(6)
_cod_original_sg_symbol_H-M C2/c
_cod_original_formula_sum 'C10.50 H15 N4 O2'
_cod_database_code 4332213

loop_
_symmetry_equiv_pos_as_xyz
'x, y, z'
'-x, y, -z+1/2'
'x+1/2, y+1/2, z'
'-x+1/2, y+1/2, -z+1/2'
'-x, -y, -z'
'x, -y, z-1/2'
'-x+1/2, -y+1/2, -z'
'x+1/2, -y+1/2, z-1/2'

loop_
_atom_site_label
_atom_site_type_symbol
_atom_site_fract_x
_atom_site_fract_y
_atom_site_fract_z
_atom_site_U_iso_or_equiv
_atom_site_adp_type
_atom_site_occupancy
_atom_site_symmetry_multiplicity
_atom_site_calc_flag
_atom_site_refinement_flags
O1 O 0.46901(5) 0.76800(14) 0.91515(9) 0.0603(4) Uani 1 1 d .
N1 N 0.41507(6) 0.83484(15) 0.89365(11) 0.0462(4) Uani 1 1 d .
C1 C 0.38276(8) 0.95222(19) 0.80052(14) 0.0527(5) Uani 1 1 d .
C2 C 0.35135(15) 0.8645(3) 0.68710(17) 0.0820(8) Uani 1 1 d .
H3 H 0.3299(13) 0.936(3) 0.627(2) 0.084(6) Uiso 1 1 d .
H2 H 0.3884(14) 0.816(3) 0.684(2) 0.105(8) Uiso 1 1 d .
H1 H 0.3150(15) 0.788(3) 0.677(2) 0.116(10) Uiso 1 1 d .
C3 C 0.43539(13) 1.0623(3) 0.8100(3) 0.0845(8) Uani 1 1 d .
H6 H 0.4627(16) 1.014(3) 0.792(3) 0.118(10) Uiso 1 1 d .
H5 H 0.4628(15) 1.106(3) 0.894(3) 0.122(10) Uiso 1 1 d .
H4 H 0.4139(13) 1.142(3) 0.757(2) 0.102(8) Uiso 1 1 d .
C4 C 0.33146(8) 1.02153(17) 0.82913(14) 0.0504(5) Uani 1 1 d .
C5 C 0.35628(13) 1.1631(2) 0.9051(2) 0.0717(6) Uani 1 1 d .
H9 H 0.4040(13) 1.144(2) 0.976(2) 0.091(7) Uiso 1 1 d .
H8 H 0.3592(11) 1.243(3) 0.863(2) 0.080(6) Uiso 1 1 d .
H7 H 0.3245(11) 1.189(2) 0.9272(17) 0.070(5) Uiso 1 1 d .
C6 C 0.26299(11) 1.0504(3) 0.7272(2) 0.0742(6) Uani 1 1 d .
H10 H 0.2647(11) 1.131(3) 0.680(2) 0.082(6) Uiso 1 1 d .
H11 H 0.2461(13) 0.952(3) 0.681(2) 0.096(7) Uiso 1 1 d .
H12 H 0.2332(14) 1.080(3) 0.753(2) 0.098(8) Uiso 1 1 d .
N2 N 0.32757(6) 0.89767(13) 0.90261(11) 0.0453(4) Uani 1 1 d .
O2 O 0.28389(6) 0.89834(13) 0.93254(11) 0.0627(4) Uani 1 1 d .
C7 C 0.37936(7) 0.80144(16) 0.94286(12) 0.0402(4) Uani 1 1 d .
C8 C 0.39537(7) 0.68580(16) 1.02890(11) 0.0398(4) Uani 1 1 d .
C9 C 0.35937(8) 0.64078(18) 1.08207(13) 0.0480(5) Uani 1 1 d .
H13 H 0.3175(10) 0.6718(19) 1.0655(15) 0.051(4) Uiso 1 1 d .
N3 N 0.39162(6) 0.53787(16) 1.16318(11) 0.0508(4) Uani 1 1 d .
N4 N 0.44856(6) 0.51453(13) 1.16197(10) 0.0416(4) Uani 1 1 d .
C10 C 0.5000 0.4205(2) 1.2500 0.0443(6) Uani 1 2 d S
H14 H 0.5209(8) 0.3636(18) 1.2161(14) 0.048(4) Uiso 1 1 d .
C11 C 0.45244(8) 0.60008(16) 1.08335(12) 0.0419(4) Uani 1 1 d .
H15 H 0.4890(9) 0.5975(16) 1.0753(14) 0.045(4) Uiso 1 1 d .

loop_
_atom_site_aniso_label
_atom_site_aniso_U_11
_atom_site_aniso_U_22
_atom_site_aniso_U_33
_atom_site_aniso_U_23
_atom_site_aniso_U_13
_atom_site_aniso_U_12
O1 0.0493(7) 0.0827(8) 0.0565(8) 0.0156(6) 0.0323(6) 0.0231(6)
N1 0.0398(8) 0.0587(8) 0.0408(7) 0.0080(6) 0.0208(6) 0.0105(6)
C1 0.0532(10) 0.0608(10) 0.0442(9) 0.0157(7) 0.0245(8) 0.0114(8)
C2 0.0987(18) 0.0929(15) 0.0441(10) 0.0141(10) 0.0282(11) 0.0374(15)
C3 0.0742(15) 0.0943(16) 0.103(2) 0.0384(15) 0.0584(16) 0.0122(13)
C4 0.0441(10) 0.0496(9) 0.0514(10) 0.0095(7) 0.0194(8) 0.0060(7)
C5 0.0808(16) 0.0556(11) 0.0829(15) -0.0001(10) 0.0443(14) -0.0011(10)
C6 0.0560(12) 0.0829(15) 0.0659(13) 0.0226(12) 0.0174(11) 0.0187(11)
N2 0.0352(7) 0.0512(8) 0.0472(8) 0.0039(5) 0.0190(6) 0.0042(5)
O2 0.0445(7) 0.0718(8) 0.0817(9) 0.0118(6) 0.0390(7) 0.0107(5)
C7 0.0322(8) 0.0481(8) 0.0362(8) -0.0007(6) 0.0140(6) 0.0017(6)
C8 0.0344(8) 0.0440(8) 0.0354(8) -0.0026(6) 0.0134(7) -0.0010(6)
C9 0.0360(9) 0.0570(9) 0.0489(9) 0.0045(7) 0.0197(7) 0.0006(7)
N3 0.0423(8) 0.0592(8) 0.0517(8) 0.0075(6) 0.0243(7) -0.0019(6)
N4 0.0388(7) 0.0432(7) 0.0373(7) 0.0001(5) 0.0150(6) -0.0016(5)
C10 0.0473(13) 0.0388(11) 0.0387(11) 0.000 0.0155(11) 0.000
C11 0.0384(9) 0.0486(9) 0.0388(8) 0.0001(6) 0.0195(7) 0.0011(6)

loop_
_atom_type_symbol
_atom_type_description
_atom_type_scat_dispersion_real
_atom_type_scat_dispersion_imag
_atom_type_scat_source
C C 0.0033 0.0016 'International Tables Vol C Tables 4.2.6.8 and 6.1.1.4'
H H 0.0000 0.0000 'International Tables Vol C Tables 4.2.6.8 and 6.1.1.4'
N N 0.0061 0.0033 'International Tables Vol C Tables 4.2.6.8 and 6.1.1.4'
O O 0.0106 0.0060 'International Tables Vol C Tables 4.2.6.8 and 6.1.1.4'

loop_
_geom_angle_atom_site_label_1
_geom_angle_atom_site_label_2
_geom_angle_atom_site_label_3
_geom_angle
_geom_angle_site_symmetry_1
O1 N1 C7 125.32(12) .
O1 N1 C1 121.74(11) .
C7 N1 C1 112.74(12) .
N1 C1 C3 108.49(15) .
N1 C1 C2 106.21(15) .
C3 C1 C2 111.4(2) .
N1 C1 C4 100.84(11) .
C3 C1 C4 115.26(18) .
C2 C1 C4 113.52(16) .
N2 C4 C6 109.26(15) .
N2 C4 C5 105.90(14) .
C6 C4 C5 110.18(17) .
N2 C4 C1 101.04(11) .
C6 C4 C1 115.87(17) .
C5 C4 C1 113.65(15) .
O2 N2 C7 125.40(12) .
O2 N2 C4 121.96(11) .
C7 N2 C4 112.12(12) .
N1 C7 N2 108.99(12) .
N1 C7 C8 125.38(13) .
N2 C7 C8 125.58(13) .
C11 C8 C9 104.20(13) .
C11 C8 C7 126.99(13) .
C9 C8 C7 128.70(14) .
N3 C9 C8 111.80(14) .
C9 N3 N4 104.46(12) .
C11 N4 N3 112.54(12) .
C11 N4 C10 127.36(11) .
N3 N4 C10 119.60(10) .
N4 C10 N4 110.75(16) 2_657
N4 C11 C8 107.00(13) .

loop_
_geom_bond_atom_site_label_1
_geom_bond_atom_site_label_2
_geom_bond_distance
_geom_bond_site_symmetry_2
O1 N1 1.2871(16) .
N1 C7 1.3354(19) .
N1 C1 1.500(2) .
C1 C3 1.520(3) .
C1 C2 1.529(3) .
C1 C4 1.558(2) .
C4 N2 1.502(2) .
C4 C6 1.520(3) .
C4 C5 1.525(3) .
N2 O2 1.2748(17) .
N2 C7 1.3476(18) .
C7 C8 1.440(2) .
C8 C11 1.380(2) .
C8 C9 1.410(2) .
C9 N3 1.322(2) .
N3 N4 1.3582(18) .
N4 C11 1.3375(19) .
N4 C10 1.4500(17) .
C10 N4 1.4500(17) 2_657
